data_7053300
loop_
_publ_author_name
'Strasser, Christoph E.'
'Cronje, Stephanie'
'Raubenheimer, Helgard G.'

_publ_section_title
;
 Fischer-type tungsten acyl (carbeniate), carbene and carbyne complexes
 bearing C5-attached thiazolyl substituents: interaction with gold(i)
 fragments
;
_journal_issue 3
_journal_name_full 'New Journal of Chemistry'
_journal_page_first 458
_journal_paper_doi 10.1039/b9nj00413k
_journal_volume 34
_journal_year 2010
_chemical_formula_moiety 'C15 H6 N O6 S W, C4 H12 N'
_chemical_formula_sum 'C19 H18 N2 O6 S W'
_chemical_formula_weight 586.26
_chemical_melting_point 397
_chemical_name_common 'Tetramethylammonium pentacarbonyl((2-phenylthiazol-5- yl)carbonyl)tungstate(1-)'
_chemical_name_systematic
;Tetramethylammonium pentacarbonyl[(2-phenylthiazol-5-
yl)carbonyl]tungstate(1-)
;
_space_group_IT_number 61
_symmetry_cell_setting orthorhombic
_symmetry_Int_Tables_number 61
_symmetry_space_group_name_Hall '-P 2ac 2ab'
_symmetry_space_group_name_H-M 'P b c a'
_atom_sites_solution_hydrogens geom
_atom_sites_solution_primary direct
_atom_sites_solution_secondary difmap
_audit_creation_method SHELXL-97
_cell_angle_alpha 90.00
_cell_angle_beta 90.00
_cell_angle_gamma 90.00
_cell_formula_units_Z 16
_cell_length_a 12.602(1)
_cell_length_b 19.3023(15)
_cell_length_c 34.983(3)
_cell_measurement_reflns_used 7986
_cell_measurement_temperature 100(2)
_cell_measurement_theta_max 26.400
_cell_measurement_theta_min 2.254
_cell_volume 8509.5(12)
_computing_cell_refinement 'SAINT (Bruker, 2003)'
_computing_data_collection 'SMART (Bruker, 2002)'
_computing_data_reduction SAINT
_computing_molecular_graphics 'X-Seed (Barbour, 2001)'
_computing_publication_material X-Seed
_computing_structure_refinement 'SHELXL-97 (Sheldrick, 1997)'
_computing_structure_solution 'SHELXS (Sheldrick, 1990)'
_diffrn_ambient_temperature 100(2)
_diffrn_measured_fraction_theta_full 0.998
_diffrn_measured_fraction_theta_max 0.998
_diffrn_measurement_device_type 'Bruker APEX CCD area detector'
_diffrn_measurement_method \w-scans
_diffrn_radiation_monochromator graphite
_diffrn_radiation_source 'fine-focus sealed tube'
_diffrn_radiation_type MoK\a
_diffrn_radiation_wavelength 0.71073
_diffrn_reflns_av_R_equivalents 0.0383
_diffrn_reflns_av_sigmaI/netI 0.0278
_diffrn_reflns_limit_h_max 15
_diffrn_reflns_limit_h_min -8
_diffrn_reflns_limit_k_max 24
_diffrn_reflns_limit_k_min -23
_diffrn_reflns_limit_l_max 43
_diffrn_reflns_limit_l_min -43
_diffrn_reflns_number 47050
_diffrn_reflns_theta_full 26.40
_diffrn_reflns_theta_max 26.40
_diffrn_reflns_theta_min 1.99
_diffrn_standards_number 0
_exptl_absorpt_coefficient_mu 5.565
_exptl_absorpt_correction_T_max 0.855
_exptl_absorpt_correction_T_min 0.548
_exptl_absorpt_correction_type multi-scan
_exptl_absorpt_process_details 'SADABS (Bruker, 2002)'
_exptl_crystal_colour orange
_exptl_crystal_density_diffrn 1.830
_exptl_crystal_density_method 'not measured'
_exptl_crystal_description needle
_exptl_crystal_F_000 4544
_exptl_crystal_size_max 0.48
_exptl_crystal_size_mid 0.12
_exptl_crystal_size_min 0.03
_refine_diff_density_max 1.606
_refine_diff_density_min -0.409
_refine_diff_density_rms 0.120
_refine_ls_extinction_method none
_refine_ls_goodness_of_fit_ref 1.049
_refine_ls_hydrogen_treatment riding
_refine_ls_matrix_type full
_refine_ls_number_parameters 531
_refine_ls_number_reflns 8711
_refine_ls_number_restraints 0
_refine_ls_restrained_S_all 1.049
_refine_ls_R_factor_all 0.0309
_refine_ls_R_factor_gt 0.0241
_refine_ls_shift/su_max 0.001
_refine_ls_shift/su_mean 0.000
_refine_ls_structure_factor_coef Fsqd
_refine_ls_weighting_details 'calc w=1/[\s^2^(Fo^2^)+(0.0296P)^2^+3.7475P] where P=(Fo^2^+2Fc^2^)/3'
_refine_ls_weighting_scheme calc
_refine_ls_wR_factor_gt 0.0547
_refine_ls_wR_factor_ref 0.0572
_reflns_number_gt 7556
_reflns_number_total 8711
_reflns_threshold_expression >2\s(I)
_cod_data_source_file b9nj00413k.txt
_cod_data_source_block Compound-1b
_cod_original_cell_volume 8509.6(12)
_cod_database_code 7053300

loop_
_symmetry_equiv_pos_as_xyz
'x, y, z'
'-x+1/2, -y, z+1/2'
'x+1/2, -y+1/2, -z'
'-x, y+1/2, -z+1/2'
'-x, -y, -z'
'x-1/2, y, -z-1/2'
'-x-1/2, y-1/2, z'
'x, -y-1/2, z-1/2'

loop_
_atom_site_label
_atom_site_type_symbol
_atom_site_fract_x
_atom_site_fract_y
_atom_site_fract_z
_atom_site_U_iso_or_equiv
_atom_site_adp_type
_atom_site_occupancy
_atom_site_symmetry_multiplicity
_atom_site_calc_flag
_atom_site_refinement_flags
W1A W 0.011409(11) 0.208837(7) 0.103075(4) 0.01706(4) Uani 1 1 d .
W1B W 0.434735(10) 0.405628(7) 0.201842(4) 0.01523(4) Uani 1 1 d .
S1A S -0.07556(7) 0.37774(4) 0.00176(2) 0.01839(17) Uani 1 1 d .
S1B S 0.81652(6) 0.42533(4) 0.17304(2) 0.01699(17) Uani 1 1 d .
O1A O -0.0210(2) 0.23475(13) 0.01625(7) 0.0268(6) Uani 1 1 d .
O1B O 0.6514(2) 0.32941(12) 0.19254(7) 0.0277(6) Uani 1 1 d .
N1A N -0.1243(2) 0.44670(14) 0.06221(8) 0.0213(6) Uani 1 1 d .
N1B N 0.7516(2) 0.54605(13) 0.15241(8) 0.0186(6) Uani 1 1 d .
C1A C -0.0242(3) 0.26421(18) 0.04790(9) 0.0182(7) Uani 1 1 d .
C1B C 0.6072(3) 0.38680(16) 0.18914(9) 0.0173(7) Uani 1 1 d .
O2A O 0.0537(2) 0.12753(13) 0.17959(7) 0.0281(6) Uani 1 1 d .
O2B O 0.19574(19) 0.42505(13) 0.22772(7) 0.0279(6) Uani 1 1 d .
C2A C 0.0393(3) 0.15673(18) 0.15124(10) 0.0212(7) Uani 1 1 d .
C2B C 0.2823(3) 0.41811(17) 0.21823(9) 0.0205(7) Uani 1 1 d .
O3A O 0.1094(2) 0.33856(14) 0.14680(7) 0.0359(7) Uani 1 1 d .
O3B O 0.50875(19) 0.53709(12) 0.24976(7) 0.0242(6) Uani 1 1 d .
N3A N 0.0784(2) 0.14200(15) -0.05640(8) 0.0193(6) Uani 1 1 d .
N3B N 0.7240(2) 0.17457(14) 0.23755(8) 0.0194(6) Uani 1 1 d .
C3A C 0.0700(3) 0.29393(18) 0.13042(10) 0.0230(8) Uani 1 1 d .
C3B C 0.4811(3) 0.49042(18) 0.23241(9) 0.0174(7) Uani 1 1 d .
O4A O -0.2322(2) 0.24050(15) 0.11798(8) 0.0383(7) Uani 1 1 d .
O4B O 0.39586(19) 0.49182(13) 0.12560(7) 0.0261(6) Uani 1 1 d .
C4A C -0.1432(3) 0.22889(19) 0.11436(10) 0.0259(8) Uani 1 1 d .
C4B C 0.4105(3) 0.46210(18) 0.15360(10) 0.0200(7) Uani 1 1 d .
O5A O -0.0544(2) 0.06531(14) 0.06513(8) 0.0367(7) Uani 1 1 d .
O5B O 0.3762(3) 0.27301(15) 0.15247(8) 0.0491(9) Uani 1 1 d .
C5A C -0.0331(3) 0.11786(19) 0.07834(10) 0.0242(8) Uani 1 1 d .
C5B C 0.3979(3) 0.32069(19) 0.17035(10) 0.0265(8) Uani 1 1 d .
O6A O 0.2375(2) 0.19107(15) 0.06401(8) 0.0393(7) Uani 1 1 d .
O6B O 0.4871(2) 0.30963(13) 0.27329(7) 0.0283(6) Uani 1 1 d .
C6A C 0.1578(3) 0.19628(18) 0.07915(10) 0.0270(8) Uani 1 1 d .
C6B C 0.4676(3) 0.34495(18) 0.24805(10) 0.0200(7) Uani 1 1 d .
C10A C -0.0581(2) 0.33832(17) 0.04571(9) 0.0164(7) Uani 1 1 d .
C10B C 0.6818(3) 0.44310(16) 0.17622(9) 0.0159(7) Uani 1 1 d .
C11A C -0.0880(3) 0.38345(17) 0.07356(10) 0.0193(7) Uani 1 1 d .
H11A H -0.0837 0.3714 0.0998 0.023 Uiso 1 1 calc R
C11B C 0.6645(3) 0.50866(16) 0.16407(9) 0.0171(7) Uani 1 1 d .
H11B H 0.5952 0.5280 0.1636 0.021 Uiso 1 1 calc R
C12A C -0.1219(3) 0.45122(17) 0.02468(10) 0.0201(7) Uani 1 1 d .
C12B C 0.8377(3) 0.50849(16) 0.15578(9) 0.0151(7) Uani 1 1 d .
C13A C -0.1589(3) 0.51277(17) 0.00391(10) 0.0224(8) Uani 1 1 d .
C13B C 0.9447(3) 0.53349(17) 0.14635(9) 0.0164(7) Uani 1 1 d .
C14A C -0.1499(3) 0.5177(2) -0.03567(11) 0.0297(9) Uani 1 1 d .
H14A H -0.1200 0.4805 -0.0498 0.036 Uiso 1 1 calc R
C14B C 1.0349(3) 0.49927(19) 0.15925(10) 0.0218(8) Uani 1 1 d .
H14B H 1.0279 0.4584 0.1742 0.026 Uiso 1 1 calc R
C15A C -0.1847(3) 0.5771(2) -0.05450(13) 0.0373(10) Uani 1 1 d .
H15A H -0.1778 0.5808 -0.0815 0.045 Uiso 1 1 calc R
C15B C 1.1346(3) 0.5244(2) 0.15047(10) 0.0298(9) Uani 1 1 d .
H15B H 1.1957 0.5008 0.1596 0.036 Uiso 1 1 calc R
C16A C -0.2293(3) 0.6306(2) -0.03389(15) 0.0430(12) Uani 1 1 d .
H16A H -0.2533 0.6709 -0.0468 0.052 Uiso 1 1 calc R
C16B C 1.1464(3) 0.5831(2) 0.12860(11) 0.0304(9) Uani 1 1 d .
H16B H 1.2153 0.5999 0.1227 0.037 Uiso 1 1 calc R
C17A C -0.2392(3) 0.6259(2) 0.00534(14) 0.0387(10) Uani 1 1 d .
H17A H -0.2698 0.6631 0.0193 0.046 Uiso 1 1 calc R
C17B C 1.0571(3) 0.6178(2) 0.11522(11) 0.0281(9) Uani 1 1 d .
H17B H 1.0648 0.6583 0.1000 0.034 Uiso 1 1 calc R
C18A C -0.2047(3) 0.56730(19) 0.02421(12) 0.0294(9) Uani 1 1 d .
H18A H -0.2123 0.5641 0.0512 0.035 Uiso 1 1 calc R
C18B C 0.9565(3) 0.59304(17) 0.12417(10) 0.0217(8) Uani 1 1 d .
H18B H 0.8955 0.6168 0.1151 0.026 Uiso 1 1 calc R
C20A C -0.0008(3) 0.1919(3) -0.07097(12) 0.0443(12) Uani 1 1 d .
H20A H 0.0335 0.2241 -0.0888 0.066 Uiso 1 1 calc R
H20B H -0.0311 0.2179 -0.0495 0.066 Uiso 1 1 calc R
H20C H -0.0574 0.1668 -0.0843 0.066 Uiso 1 1 calc R
C20B C 0.7320(3) 0.22919(18) 0.26755(10) 0.0273(8) Uani 1 1 d .
H20D H 0.8047 0.2307 0.2775 0.041 Uiso 1 1 calc R
H20E H 0.6828 0.2185 0.2884 0.041 Uiso 1 1 calc R
H20F H 0.7137 0.2743 0.2565 0.041 Uiso 1 1 calc R
C21A C 0.1625(3) 0.1797(2) -0.03569(12) 0.0423(11) Uani 1 1 d .
H21A H 0.2158 0.1468 -0.0264 0.063 Uiso 1 1 calc R
H21B H 0.1313 0.2044 -0.0139 0.063 Uiso 1 1 calc R
H21C H 0.1962 0.2131 -0.0529 0.063 Uiso 1 1 calc R
C21B C 0.6138(3) 0.17435(18) 0.22137(10) 0.0235(8) Uani 1 1 d .
H21D H 0.5992 0.2193 0.2094 0.035 Uiso 1 1 calc R
H21E H 0.5626 0.1661 0.2419 0.035 Uiso 1 1 calc R
H21F H 0.6078 0.1376 0.2022 0.035 Uiso 1 1 calc R
C22A C 0.0248(4) 0.0930(2) -0.02943(14) 0.0464(12) Uani 1 1 d .
H22A H -0.0306 0.0674 -0.0431 0.070 Uiso 1 1 calc R
H22B H -0.0073 0.1193 -0.0084 0.070 Uiso 1 1 calc R
H22C H 0.0771 0.0604 -0.0191 0.070 Uiso 1 1 calc R
C22B C 0.8003(3) 0.19006(19) 0.20589(10) 0.0265(8) Uani 1 1 d .
H22D H 0.7840 0.2356 0.1950 0.040 Uiso 1 1 calc R
H22E H 0.7939 0.1545 0.1860 0.040 Uiso 1 1 calc R
H22F H 0.8728 0.1902 0.2160 0.040 Uiso 1 1 calc R
C23A C 0.1253(3) 0.1027(2) -0.08891(10) 0.0294(9) Uani 1 1 d .
H23A H 0.1612 0.1349 -0.1063 0.044 Uiso 1 1 calc R
H23B H 0.0689 0.0784 -0.1027 0.044 Uiso 1 1 calc R
H23C H 0.1767 0.0690 -0.0791 0.044 Uiso 1 1 calc R
C23B C 0.7482(3) 0.10482(18) 0.25450(10) 0.0263(8) Uani 1 1 d .
H23D H 0.7422 0.0692 0.2347 0.040 Uiso 1 1 calc R
H23E H 0.6978 0.0949 0.2751 0.040 Uiso 1 1 calc R
H23F H 0.8206 0.1049 0.2648 0.040 Uiso 1 1 calc R

loop_
_atom_site_aniso_label
_atom_site_aniso_U_11
_atom_site_aniso_U_22
_atom_site_aniso_U_33
_atom_site_aniso_U_23
_atom_site_aniso_U_13
_atom_site_aniso_U_12
W1A 0.01853(8) 0.01660(8) 0.01606(8) 0.00108(5) 0.00004(5) 0.00171(5)
W1B 0.01435(7) 0.01492(7) 0.01644(7) -0.00053(5) 0.00275(5) -0.00147(5)
S1A 0.0184(4) 0.0205(4) 0.0162(4) 0.0013(3) 0.0004(3) 0.0013(3)
S1B 0.0151(4) 0.0160(4) 0.0199(4) 0.0020(3) 0.0029(3) 0.0024(3)
O1A 0.0369(15) 0.0230(13) 0.0204(13) -0.0028(11) 0.0028(12) 0.0058(12)
O1B 0.0270(14) 0.0145(12) 0.0416(15) 0.0042(11) 0.0125(12) 0.0037(11)
N1A 0.0183(15) 0.0215(15) 0.0240(16) -0.0015(12) -0.0005(13) 0.0026(12)
N1B 0.0165(14) 0.0161(14) 0.0232(15) -0.0006(11) 0.0014(12) 0.0007(12)
C1A 0.0141(16) 0.0211(17) 0.0195(18) -0.0008(14) 0.0035(14) 0.0023(14)
C1B 0.0196(17) 0.0162(17) 0.0161(16) 0.0018(13) 0.0005(14) -0.0018(14)
O2A 0.0344(15) 0.0251(14) 0.0249(14) 0.0060(11) -0.0077(12) -0.0029(12)
O2B 0.0178(13) 0.0403(15) 0.0257(14) 0.0050(11) 0.0026(11) 0.0016(12)
C2A 0.0204(18) 0.0181(17) 0.025(2) -0.0008(15) -0.0022(15) -0.0016(14)
C2B 0.0221(19) 0.0231(18) 0.0162(17) 0.0026(13) 0.0015(15) -0.0013(15)
O3A 0.0487(18) 0.0266(15) 0.0323(15) -0.0026(12) -0.0064(14) -0.0026(13)
O3B 0.0264(14) 0.0199(13) 0.0262(13) -0.0046(11) -0.0024(11) 0.0029(10)
N3A 0.0166(14) 0.0261(16) 0.0153(14) -0.0036(12) 0.0011(12) 0.0018(12)
N3B 0.0181(14) 0.0157(14) 0.0243(15) -0.0012(12) 0.0027(12) -0.0008(12)
C3A 0.030(2) 0.0223(19) 0.0166(17) 0.0015(14) 0.0008(15) 0.0058(16)
C3B 0.0142(17) 0.0209(18) 0.0171(17) 0.0011(14) 0.0024(13) 0.0044(14)
O4A 0.0230(15) 0.0530(19) 0.0389(16) 0.0144(14) 0.0077(13) 0.0106(14)
O4B 0.0195(13) 0.0353(15) 0.0235(14) 0.0087(11) 0.0018(11) 0.0001(11)
C4A 0.029(2) 0.0253(19) 0.0231(19) 0.0088(15) 0.0019(16) 0.0034(16)
C4B 0.0119(16) 0.0236(18) 0.0246(19) -0.0034(15) 0.0015(14) -0.0004(14)
O5A 0.0480(18) 0.0247(15) 0.0375(16) -0.0043(13) -0.0141(14) -0.0014(13)
O5B 0.075(2) 0.0355(16) 0.0365(17) -0.0135(14) 0.0227(17) -0.0272(16)
C5A 0.0266(19) 0.026(2) 0.0200(18) 0.0045(15) -0.0085(16) 0.0027(16)
C5B 0.034(2) 0.026(2) 0.0194(18) 0.0000(15) 0.0109(16) -0.0086(17)
O6A 0.0288(16) 0.0495(18) 0.0397(17) 0.0112(14) 0.0103(14) 0.0165(14)
O6B 0.0286(15) 0.0276(14) 0.0286(15) 0.0079(12) 0.0041(12) 0.0029(11)
C6A 0.031(2) 0.0232(19) 0.026(2) 0.0062(15) -0.0021(17) 0.0102(16)
C6B 0.0170(17) 0.0186(17) 0.0245(19) -0.0001(15) 0.0030(14) -0.0003(14)
C10A 0.0123(16) 0.0206(17) 0.0162(16) 0.0002(13) -0.0006(13) -0.0014(13)
C10B 0.0149(16) 0.0173(17) 0.0154(16) -0.0041(13) 0.0011(13) 0.0013(13)
C11A 0.0177(17) 0.0220(18) 0.0180(17) -0.0018(14) -0.0011(14) 0.0020(14)
C11B 0.0116(15) 0.0176(17) 0.0223(17) -0.0031(13) -0.0002(13) -0.0006(13)
C12A 0.0155(17) 0.0198(17) 0.0251(18) -0.0008(14) 0.0017(15) -0.0003(14)
C12B 0.0187(17) 0.0125(15) 0.0139(16) -0.0034(12) 0.0002(13) 0.0008(13)
C13A 0.0148(17) 0.0195(18) 0.033(2) 0.0061(15) -0.0022(15) -0.0051(14)
C13B 0.0171(17) 0.0180(17) 0.0142(16) -0.0026(13) 0.0009(13) -0.0008(13)
C14A 0.0226(19) 0.028(2) 0.038(2) 0.0095(17) -0.0029(17) -0.0047(16)
C14B 0.0197(17) 0.028(2) 0.0180(17) 0.0042(14) 0.0039(14) 0.0027(15)
C15A 0.029(2) 0.037(2) 0.045(3) 0.0174(19) -0.008(2) -0.0057(19)
C15B 0.0155(18) 0.042(2) 0.032(2) 0.0085(17) 0.0014(16) -0.0002(17)
C16A 0.019(2) 0.028(2) 0.082(4) 0.027(2) -0.010(2) -0.0040(17)
C16B 0.0161(18) 0.038(2) 0.037(2) 0.0079(17) 0.0039(17) -0.0047(16)
C17A 0.023(2) 0.023(2) 0.070(3) 0.006(2) -0.003(2) 0.0010(17)
C17B 0.028(2) 0.026(2) 0.031(2) 0.0097(16) 0.0041(17) -0.0048(16)
C18A 0.0194(19) 0.0230(19) 0.046(2) 0.0061(17) 0.0021(18) -0.0021(16)
C18B 0.0151(17) 0.0208(18) 0.029(2) 0.0038(15) 0.0001(15) 0.0004(14)
C20A 0.043(3) 0.067(3) 0.023(2) 0.000(2) -0.0056(19) 0.028(2)
C20B 0.030(2) 0.0262(19) 0.0259(19) -0.0116(16) 0.0044(17) -0.0068(16)
C21A 0.022(2) 0.065(3) 0.040(2) -0.029(2) 0.0023(19) -0.009(2)
C21B 0.0224(18) 0.0200(18) 0.028(2) 0.0009(15) -0.0001(16) -0.0017(15)
C22A 0.062(3) 0.025(2) 0.052(3) -0.005(2) 0.030(3) -0.003(2)
C22B 0.025(2) 0.027(2) 0.028(2) 0.0000(15) 0.0100(16) -0.0027(16)
C23A 0.0207(19) 0.040(2) 0.027(2) -0.0154(17) 0.0022(16) 0.0030(17)
C23B 0.026(2) 0.025(2) 0.028(2) 0.0061(15) 0.0063(16) 0.0062(16)

loop_
_atom_type_symbol
_atom_type_description
_atom_type_scat_dispersion_real
_atom_type_scat_dispersion_imag
_atom_type_scat_source
C C 0.0033 0.0016 'International Tables Vol C Tables 4.2.6.8 and 6.1.1.4'
H H 0.0000 0.0000 'International Tables Vol C Tables 4.2.6.8 and 6.1.1.4'
N N 0.0061 0.0033 'International Tables Vol C Tables 4.2.6.8 and 6.1.1.4'
O O 0.0106 0.0060 'International Tables Vol C Tables 4.2.6.8 and 6.1.1.4'
S S 0.1246 0.1234 'International Tables Vol C Tables 4.2.6.8 and 6.1.1.4'
W W -0.8490 6.8722 'International Tables Vol C Tables 4.2.6.8 and 6.1.1.4'

loop_
_geom_angle_atom_site_label_1
_geom_angle_atom_site_label_2
_geom_angle_atom_site_label_3
_geom_angle
C2A W1A C4A 95.82(14)
C2A W1A C5A 88.44(14)
C4A W1A C5A 89.00(15)
C2A W1A C3A 86.90(14)
C4A W1A C3A 95.92(15)
C5A W1A C3A 173.54(14)
C2A W1A C6A 97.32(14)
C4A W1A C6A 166.53(14)
C5A W1A C6A 88.40(15)
C3A W1A C6A 87.75(15)
C2A W1A C1A 177.74(13)
C4A W1A C1A 83.37(13)
C5A W1A C1A 89.43(13)
C3A W1A C1A 95.28(13)
C6A W1A C1A 83.39(13)
C2B W1B C5B 91.88(14)
C2B W1B C4B 91.66(13)
C5B W1B C4B 87.02(14)
C2B W1B C6B 92.09(13)
C5B W1B C6B 90.74(14)
C4B W1B C6B 175.69(13)
C2B W1B C3B 91.58(13)
C5B W1B C3B 176.53(14)
C4B W1B C3B 92.75(13)
C6B W1B C3B 89.27(13)
C2B W1B C1B 174.42(12)
C5B W1B C1B 89.05(14)
C4B W1B C1B 93.89(12)
C6B W1B C1B 82.39(13)
C3B W1B C1B 87.52(12)
C10A S1A C12A 89.52(16)
C10B S1B C12B 89.41(15)
C12A N1A C11A 110.0(3)
C12B N1B C11B 110.1(3)
O1A C1A C10A 113.6(3)
O1A C1A W1A 122.6(2)
C10A C1A W1A 123.7(2)
O1B C1B C10B 113.0(3)
O1B C1B W1B 123.9(2)
C10B C1B W1B 123.1(2)
O2A C2A W1A 178.3(3)
O2B C2B W1B 179.7(3)
C21A N3A C20A 109.4(3)
C21A N3A C23A 110.0(3)
C20A N3A C23A 109.7(3)
C21A N3A C22A 109.0(3)
C20A N3A C22A 108.9(3)
C23A N3A C22A 109.8(3)
C20B N3B C22B 109.6(3)
C20B N3B C21B 109.3(3)
C22B N3B C21B 108.4(3)
C20B N3B C23B 110.0(3)
C22B N3B C23B 109.9(3)
C21B N3B C23B 109.6(3)
O3A C3A W1A 174.6(3)
O3B C3B W1B 178.6(3)
O4A C4A W1A 175.1(3)
O4B C4B W1B 177.5(3)
O5A C5A W1A 177.0(3)
O5B C5B W1B 179.4(4)
O6A C6A W1A 176.2(3)
O6B C6B W1B 178.2(3)
C11A C10A C1A 130.9(3)
C11A C10A S1A 108.6(2)
C1A C10A S1A 120.2(2)
C11B C10B C1B 131.9(3)
C11B C10B S1B 108.8(2)
C1B C10B S1B 119.2(2)
C10A C11A N1A 117.3(3)
C10A C11A H11A 121.4
N1A C11A H11A 121.4
C10B C11B N1B 117.1(3)
C10B C11B H11B 121.4
N1B C11B H11B 121.4
N1A C12A C13A 122.7(3)
N1A C12A S1A 114.6(3)
C13A C12A S1A 122.7(3)
N1B C12B C13B 123.9(3)
N1B C12B S1B 114.6(2)
C13B C12B S1B 121.5(2)
C14A C13A C18A 119.2(3)
C14A C13A C12A 121.4(3)
C18A C13A C12A 119.3(3)
C14B C13B C18B 119.0(3)
C14B C13B C12B 121.4(3)
C18B C13B C12B 119.6(3)
C13A C14A C15A 120.0(4)
C13A C14A H14A 120.0
C15A C14A H14A 120.0
C15B C14B C13B 120.3(3)
C15B C14B H14B 119.8
C13B C14B H14B 119.8
C16A C15A C14A 119.8(4)
C16A C15A H15A 120.1
C14A C15A H15A 120.1
C16B C15B C14B 120.7(4)
C16B C15B H15B 119.6
C14B C15B H15B 119.6
C15A C16A C17A 120.6(4)
C15A C16A H16A 119.7
C17A C16A H16A 119.7
C15B C16B C17B 119.8(3)
C15B C16B H16B 120.1
C17B C16B H16B 120.1
C18A C17A C16A 120.0(4)
C18A C17A H17A 120.0
C16A C17A H17A 120.0
C18B C17B C16B 119.7(3)
C18B C17B H17B 120.1
C16B C17B H17B 120.1
C17A C18A C13A 120.4(4)
C17A C18A H18A 119.8
C13A C18A H18A 119.8
C17B C18B C13B 120.4(3)
C17B C18B H18B 119.8
C13B C18B H18B 119.8
N3A C20A H20A 109.5
N3A C20A H20B 109.5
H20A C20A H20B 109.5
N3A C20A H20C 109.5
H20A C20A H20C 109.5
H20B C20A H20C 109.5
N3B C20B H20D 109.5
N3B C20B H20E 109.5
H20D C20B H20E 109.5
N3B C20B H20F 109.5
H20D C20B H20F 109.5
H20E C20B H20F 109.5
N3A C21A H21A 109.5
N3A C21A H21B 109.5
H21A C21A H21B 109.5
N3A C21A H21C 109.5
H21A C21A H21C 109.5
H21B C21A H21C 109.5
N3B C21B H21D 109.5
N3B C21B H21E 109.5
H21D C21B H21E 109.5
N3B C21B H21F 109.5
H21D C21B H21F 109.5
H21E C21B H21F 109.5
N3A C22A H22A 109.5
N3A C22A H22B 109.5
H22A C22A H22B 109.5
N3A C22A H22C 109.5
H22A C22A H22C 109.5
H22B C22A H22C 109.5
N3B C22B H22D 109.5
N3B C22B H22E 109.5
H22D C22B H22E 109.5
N3B C22B H22F 109.5
H22D C22B H22F 109.5
H22E C22B H22F 109.5
N3A C23A H23A 109.5
N3A C23A H23B 109.5
H23A C23A H23B 109.5
N3A C23A H23C 109.5
H23A C23A H23C 109.5
H23B C23A H23C 109.5
N3B C23B H23D 109.5
N3B C23B H23E 109.5
H23D C23B H23E 109.5
N3B C23B H23F 109.5
H23D C23B H23F 109.5
H23E C23B H23F 109.5

loop_
_geom_bond_atom_site_label_1
_geom_bond_atom_site_label_2
_geom_bond_distance
W1A C2A 1.994(4)
W1A C4A 2.025(4)
W1A C5A 2.037(4)
W1A C3A 2.039(4)
W1A C6A 2.040(4)
W1A C1A 2.251(3)
W1B C2B 2.019(4)
W1B C5B 2.029(4)
W1B C4B 2.032(4)
W1B C6B 2.039(4)
W1B C3B 2.040(3)
W1B C1B 2.248(3)
S1A C10A 1.730(3)
S1A C12A 1.731(3)
S1B C10B 1.735(3)
S1B C12B 1.735(3)
O1A C1A 1.245(4)
O1B C1B 1.246(4)
N1A C12A 1.316(4)
N1A C11A 1.363(4)
N1B C12B 1.311(4)
N1B C11B 1.375(4)
C1A C10A 1.495(5)
C1B C10B 1.507(4)
O2A C2A 1.155(4)
O2B C2B 1.148(4)
O3A C3A 1.148(4)
O3B C3B 1.141(4)
N3A C21A 1.476(4)
N3A C20A 1.478(5)
N3A C23A 1.489(4)
N3A C22A 1.497(5)
N3B C20B 1.491(4)
N3B C22B 1.497(4)
N3B C21B 1.499(4)
N3B C23B 1.502(4)
O4A C4A 1.151(4)
O4B C4B 1.150(4)
O5A C5A 1.146(4)
O5B C5B 1.146(4)
O6A C6A 1.140(4)
O6B C6B 1.142(4)
C10A C11A 1.360(5)
C10B C11B 1.353(4)
C11A H11A 0.9500
C11B H11B 0.9500
C12A C13A 1.468(5)
C12B C13B 1.470(4)
C13A C14A 1.392(5)
C13A C18A 1.395(5)
C13B C14B 1.390(5)
C13B C18B 1.395(5)
C14A C15A 1.394(5)
C14A H14A 0.9500
C14B C15B 1.382(5)
C14B H14B 0.9500
C15A C16A 1.378(6)
C15A H15A 0.9500
C15B C16B 1.376(5)
C15B H15B 0.9500
C16A C17A 1.381(6)
C16A H16A 0.9500
C16B C17B 1.391(5)
C16B H16B 0.9500
C17A C18A 1.380(5)
C17A H17A 0.9500
C17B C18B 1.391(5)
C17B H17B 0.9500
C18A H18A 0.9500
C18B H18B 0.9500
C20A H20A 0.9800
C20A H20B 0.9800
C20A H20C 0.9800
C20B H20D 0.9800
C20B H20E 0.9800
C20B H20F 0.9800
C21A H21A 0.9800
C21A H21B 0.9800
C21A H21C 0.9800
C21B H21D 0.9800
C21B H21E 0.9800
C21B H21F 0.9800
C22A H22A 0.9800
C22A H22B 0.9800
C22A H22C 0.9800
C22B H22D 0.9800
C22B H22E 0.9800
C22B H22F 0.9800
C23A H23A 0.9800
C23A H23B 0.9800
C23A H23C 0.9800
C23B H23D 0.9800
C23B H23E 0.9800
C23B H23F 0.9800

loop_
_geom_torsion_atom_site_label_1
_geom_torsion_atom_site_label_2
_geom_torsion_atom_site_label_3
_geom_torsion_atom_site_label_4
_geom_torsion
C4A W1A C1A O1A -115.0(3)
C5A W1A C1A O1A -26.0(3)
C3A W1A C1A O1A 149.6(3)
C6A W1A C1A O1A 62.5(3)
C4A W1A C1A C10A 62.3(3)
C5A W1A C1A C10A 151.4(3)
C3A W1A C1A C10A -33.0(3)
C6A W1A C1A C10A -120.1(3)
C5B W1B C1B O1B -48.0(3)
C4B W1B C1B O1B -135.0(3)
C6B W1B C1B O1B 42.8(3)
C3B W1B C1B O1B 132.4(3)
C5B W1B C1B C10B 133.1(3)
C4B W1B C1B C10B 46.1(3)
C6B W1B C1B C10B -136.1(3)
C3B W1B C1B C10B -46.5(3)
O1A C1A C10A C11A 167.5(3)
W1A C1A C10A C11A -10.1(5)
O1A C1A C10A S1A -6.5(4)
W1A C1A C10A S1A 175.93(16)
C12A S1A C10A C11A -0.2(3)
C12A S1A C10A C1A 175.0(3)
O1B C1B C10B C11B 169.3(3)
W1B C1B C10B C11B -11.7(5)
O1B C1B C10B S1B -7.1(4)
W1B C1B C10B S1B 171.92(16)
C12B S1B C10B C11B 0.3(2)
C12B S1B C10B C1B 177.5(3)
C1A C10A C11A N1A -174.1(3)
S1A C10A C11A N1A 0.4(4)
C12A N1A C11A C10A -0.5(4)
C1B C10B C11B N1B -176.8(3)
S1B C10B C11B N1B -0.2(4)
C12B N1B C11B C10B -0.2(4)
C11A N1A C12A C13A 178.4(3)
C11A N1A C12A S1A 0.3(4)
C10A S1A C12A N1A -0.1(3)
C10A S1A C12A C13A -178.2(3)
C11B N1B C12B C13B -178.9(3)
C11B N1B C12B S1B 0.4(3)
C10B S1B C12B N1B -0.5(3)
C10B S1B C12B C13B 178.9(3)
N1A C12A C13A C14A 176.3(3)
S1A C12A C13A C14A -5.7(5)
N1A C12A C13A C18A -4.2(5)
S1A C12A C13A C18A 173.8(3)
N1B C12B C13B C14B 163.4(3)
S1B C12B C13B C14B -16.0(4)
N1B C12B C13B C18B -16.3(5)
S1B C12B C13B C18B 164.4(3)
C18A C13A C14A C15A 1.2(5)
C12A C13A C14A C15A -179.3(3)
C18B C13B C14B C15B 0.6(5)
C12B C13B C14B C15B -179.0(3)
C13A C14A C15A C16A -0.9(6)
C13B C14B C15B C16B -0.6(6)
C14A C15A C16A C17A 0.4(6)
C14B C15B C16B C17B 0.2(6)
C15A C16A C17A C18A -0.2(6)
C15B C16B C17B C18B 0.2(6)
C16A C17A C18A C13A 0.6(6)
C14A C13A C18A C17A -1.0(5)
C12A C13A C18A C17A 179.5(3)
C16B C17B C18B C13B -0.2(6)
C14B C13B C18B C17B -0.2(5)
C12B C13B C18B C17B 179.5(3)
